data_7015837
loop_
_publ_author_name
'Zhang, Zhi-Ming'
'Li, Yang-Guang'
'Yao, Shuang'
'Wang, En-Bo'

_publ_section_title
;
 Hexameric polyoxometalates decorated by six 3d-4f heterometallic
 clusters.
;
_journal_issue 24
_journal_name_full 'Dalton transactions (Cambridge, England : 2003)'
_journal_page_first 6475
_journal_page_last 6479
_journal_paper_doi 10.1039/c1dt10133a
_journal_volume 40
_journal_year 2011
_chemical_formula_sum 'C6 H76 Dy3 Fe3 K4.5 N6 Na7.5 O137 Si3 W30'
_chemical_formula_weight 9027.92
_chemical_name_systematic
;
?
;
_space_group_IT_number 148
_symmetry_cell_setting trigonal
_symmetry_space_group_name_Hall '-R 3'
_symmetry_space_group_name_H-M 'R -3 :H'
_atom_sites_solution_hydrogens constr
_atom_sites_solution_primary direct
_atom_sites_solution_secondary difmap
_audit_creation_method SHELXL-97
_cell_angle_alpha 90.00
_cell_angle_beta 90.00
_cell_angle_gamma 120.00
_cell_formula_units_Z 6
_cell_length_a 29.171(4)
_cell_length_b 29.171(4)
_cell_length_c 33.538(7)
_cell_measurement_temperature 150(2)
_cell_measurement_theta_max 27.48
_cell_measurement_theta_min 3.03
_cell_volume 24716(7)
_computing_cell_refinement auto
_computing_data_collection auto
_computing_data_reduction auto
_computing_structure_refinement 'SHELXL-97 (Sheldrick, 1997)'
_computing_structure_solution 'SHELXS-97 (Sheldrick, 1990)'
_diffrn_ambient_temperature 150(2)
_diffrn_detector_area_resol_mean 0.01
_diffrn_measured_fraction_theta_full 0.992
_diffrn_measured_fraction_theta_max 0.992
_diffrn_measurement_device_type 'Rigaku R-AXIS RAPID IP'
_diffrn_measurement_method Oscillation
_diffrn_radiation_monochromator graphite
_diffrn_radiation_source 'fine-focus sealed tube'
_diffrn_radiation_type MoK\a
_diffrn_radiation_wavelength 0.71073
_diffrn_reflns_av_R_equivalents 0.1770
_diffrn_reflns_av_sigmaI/netI 0.1352
_diffrn_reflns_limit_h_max 35
_diffrn_reflns_limit_h_min -37
_diffrn_reflns_limit_k_max 37
_diffrn_reflns_limit_k_min -37
_diffrn_reflns_limit_l_max 43
_diffrn_reflns_limit_l_min -43
_diffrn_reflns_number 67891
_diffrn_reflns_theta_full 27.48
_diffrn_reflns_theta_max 27.48
_diffrn_reflns_theta_min 3.03
_diffrn_standards_decay_% none
_diffrn_standards_interval_count 0
_diffrn_standards_interval_time 0
_diffrn_standards_number 0
_exptl_absorpt_coefficient_mu 22.695
_exptl_absorpt_correction_T_max 0.1220
_exptl_absorpt_correction_T_min 0.0738
_exptl_absorpt_correction_type multi-scan
_exptl_absorpt_process_details 'ABSCOR by T.Higashi 8 March, 1995'
_exptl_crystal_colour yellow
_exptl_crystal_density_diffrn 3.639
_exptl_crystal_density_method 'not measured'
_exptl_crystal_description block
_exptl_crystal_F_000 23736
_exptl_crystal_size_max 0.24
_exptl_crystal_size_mid 0.18
_exptl_crystal_size_min 0.16
_refine_diff_density_max 2.550
_refine_diff_density_min -2.690
_refine_diff_density_rms 0.551
_refine_ls_extinction_method none
_refine_ls_goodness_of_fit_ref 1.045
_refine_ls_hydrogen_treatment none
_refine_ls_matrix_type full
_refine_ls_number_parameters 641
_refine_ls_number_reflns 12504
_refine_ls_number_restraints 217
_refine_ls_restrained_S_all 1.038
_refine_ls_R_factor_all 0.1152
_refine_ls_R_factor_gt 0.0644
_refine_ls_shift/su_max 0.003
_refine_ls_shift/su_mean 0.000
_refine_ls_structure_factor_coef Fsqd
_refine_ls_weighting_details 'calc w=1/[\s^2^(Fo^2^)+(0.0530P)^2^+0.0000P] where P=(Fo^2^+2Fc^2^)/3'
_refine_ls_weighting_scheme calc
_refine_ls_wR_factor_gt 0.1290
_refine_ls_wR_factor_ref 0.1464
_reflns_number_gt 7999
_reflns_number_total 12504
_reflns_threshold_expression >2sigma(I)
_cod_data_source_file c1dt10133a.txt
_cod_data_source_block 1
_cod_depositor_comments
;

2024-03-11
Z value and formula fixed to values more according to usual
chemical conventions.                 miguel
;
_cod_original_formula_sum 'C12 H152 Dy6 Fe6 K9 N12 Na15 O274 Si6 W60'
_cod_original_formula_weight 18055.85
_cod_original_formula_units_Z 3
_cod_original_sg_symbol_H-M R-3
_cod_database_code 7015837

loop_
_symmetry_equiv_pos_as_xyz
'x, y, z'
'-y, x-y, z'
'-x+y, -x, z'
'x+2/3, y+1/3, z+1/3'
'-y+2/3, x-y+1/3, z+1/3'
'-x+y+2/3, -x+1/3, z+1/3'
'x+1/3, y+2/3, z+2/3'
'-y+1/3, x-y+2/3, z+2/3'
'-x+y+1/3, -x+2/3, z+2/3'
'-x, -y, -z'
'y, -x+y, -z'
'x-y, x, -z'
'-x+2/3, -y+1/3, -z+1/3'
'y+2/3, -x+y+1/3, -z+1/3'
'x-y+2/3, x+1/3, -z+1/3'
'-x+1/3, -y+2/3, -z+2/3'
'y+1/3, -x+y+2/3, -z+2/3'
'x-y+1/3, x+2/3, -z+2/3'

loop_
_atom_site_label
_atom_site_type_symbol
_atom_site_fract_x
_atom_site_fract_y
_atom_site_fract_z
_atom_site_U_iso_or_equiv
_atom_site_adp_type
_atom_site_occupancy
_atom_site_symmetry_multiplicity
_atom_site_calc_flag
_atom_site_refinement_flags
_atom_site_disorder_assembly
_atom_site_disorder_group
W1 W 0.44220(3) 0.77982(3) 0.59381(2) 0.01049(16) Uani 1 1 d . . .
W2 W 0.48120(3) 0.90460(3) 0.56087(2) 0.01250(17) Uani 1 1 d . . .
W3 W 0.62230(3) 0.93938(3) 0.57650(3) 0.01592(18) Uani 1 1 d . . .
W4 W 0.58025(3) 0.81324(3) 0.60826(2) 0.01297(17) Uani 1 1 d . . .
W5 W 0.62254(4) 0.88264(4) 0.43312(3) 0.0215(2) Uani 1 1 d . . .
W6 W 0.49490(3) 0.85109(3) 0.42078(2) 0.01769(19) Uani 1 1 d . . .
W7 W 0.57879(3) 0.95724(3) 0.47635(3) 0.01754(19) Uani 1 1 d . . .
W8 W 0.57590(3) 0.74535(3) 0.47402(3) 0.01807(19) Uani 1 1 d . . .
W9 W 0.45126(3) 0.71541(3) 0.45853(2) 0.01409(17) Uani 1 1 d . . .
W10 W 0.66748(3) 0.86648(3) 0.53199(3) 0.01917(19) Uani 1 1 d . . .
Si1 Si 0.5347(2) 0.8285(2) 0.51439(17) 0.0141(11) Uani 1 1 d . . .
Dy1 Dy 0.48279(4) 0.67446(4) 0.55801(3) 0.0133(2) Uani 1 1 d . . .
Fe1 Fe 0.41250(11) 0.80144(11) 0.50492(8) 0.0130(6) Uani 1 1 d . . .
O1 O 0.6722(6) 0.9019(6) 0.3991(5) 0.028(4) Uani 1 1 d U . .
O2 O 0.5450(6) 0.6485(6) 0.5851(5) 0.028(4) Uani 1 1 d U C .
O3 O 0.4649(7) 0.8503(6) 0.3750(5) 0.035(4) Uani 1 1 d . . .
O4 O 0.4090(6) 0.6762(5) 0.4216(4) 0.022(3) Uani 1 1 d . . .
O5 O 0.6587(6) 1.0001(6) 0.5989(4) 0.024(3) Uani 1 1 d U . .
O6 O 0.4096(5) 0.7571(5) 0.6397(4) 0.016(3) Uani 1 1 d U . .
O7 O 0.6271(5) 0.7980(5) 0.5092(4) 0.017(3) Uani 1 1 d U . .
O8 O 0.4163(6) 0.8668(6) 0.5325(4) 0.022(3) Uani 1 1 d . . .
O9 O 0.4137(5) 0.7394(5) 0.4841(4) 0.010(3) Uani 1 1 d U . .
O10 O 0.3862(5) 0.7716(5) 0.5611(4) 0.011(3) Uani 1 1 d U . .
O11 O 0.5196(5) 0.9359(5) 0.5121(4) 0.019(3) Uani 1 1 d U . .
O12 O 0.5152(6) 0.7146(5) 0.4401(4) 0.020(3) Uani 1 1 d U . .
O13 O 0.4570(5) 0.8567(5) 0.6024(4) 0.016(3) Uani 1 1 d U . .
O14 O 0.6606(5) 0.8936(5) 0.4830(4) 0.021(3) Uani 1 1 d . . .
O15 O 0.5158(5) 0.8124(5) 0.6125(4) 0.011(3) Uani 1 1 d U . .
O16 O 0.4793(6) 0.7819(6) 0.4259(4) 0.018(3) Uani 1 1 d U . .
O17 O 0.6801(5) 0.9312(6) 0.5567(5) 0.022(3) Uani 1 1 d U . .
O18 O 0.6179(5) 0.9599(5) 0.5219(4) 0.020(3) Uani 1 1 d . . .
O19 O 0.4431(5) 0.8410(5) 0.4568(4) 0.014(3) Uani 1 1 d . . .
O20 O 0.5998(5) 0.8126(5) 0.4399(4) 0.015(3) Uani 1 1 d U . .
O21 O 0.6144(5) 0.8954(5) 0.6173(4) 0.018(3) Uani 1 1 d . . .
O22 O 0.5483(5) 0.6955(5) 0.5104(4) 0.017(3) Uani 1 1 d . . .
O23 O 0.5840(5) 0.8528(5) 0.5462(4) 0.014(3) Uani 1 1 d . . .
O24 O 0.4759(6) 0.9560(6) 0.5791(4) 0.020(3) Uani 1 1 d . . .
O25 O 0.5535(6) 0.9264(5) 0.5817(4) 0.022(3) Uani 1 1 d . . .
O26 O 0.5504(5) 0.7492(5) 0.5869(4) 0.016(3) Uani 1 1 d U . .
O27 O 0.5292(5) 0.9276(5) 0.4346(4) 0.018(3) Uani 1 1 d U . .
O28 O 0.5201(5) 0.7700(5) 0.5006(4) 0.010(3) Uani 1 1 d . . .
O29 O 0.5922(6) 0.8023(5) 0.6565(4) 0.020(3) Uani 1 1 d U . .
O30 O 0.6147(6) 0.7277(6) 0.4471(4) 0.025(4) Uani 1 1 d . . .
O31 O 0.4637(6) 0.6489(6) 0.6287(4) 0.023(3) Uani 1 1 d . C .
O32 O 0.4831(5) 0.8284(5) 0.5359(4) 0.016(3) Uani 1 1 d . . .
O33 O 0.5979(6) 1.0235(6) 0.4704(4) 0.023(3) Uani 1 1 d U . .
O34 O 0.4457(6) 0.7249(5) 0.5749(5) 0.027(4) Uani 1 1 d . . .
O35 O 0.6288(5) 0.9528(5) 0.4439(4) 0.019(3) Uani 1 1 d U . .
O36 O 0.5526(5) 0.8677(5) 0.4751(4) 0.014(3) Uani 1 1 d U . .
O37 O 0.6499(5) 0.8349(5) 0.5830(4) 0.019(3) Uani 1 1 d . . .
O38 O 0.5654(7) 0.8710(6) 0.3995(5) 0.031(4) Uani 1 1 d U . .
O39 O 0.7314(6) 0.8792(6) 0.5296(5) 0.025(3) Uani 1 1 d U . .
O40 O 0.4404(6) 0.6633(6) 0.4953(4) 0.024(3) Uani 1 1 d . . .
Na1 Na 0.3333 0.6667 0.3734(9) 0.088(8) Uani 1 3 d S . .
Na2 Na 0.4650(19) 1.0194(18) 0.6431(13) 0.075(13) Uani 0.36 1 d PU . 1
Na3 Na 0.4364(10) 1.0013(10) 0.6358(7) 0.068(6) Uani 0.64 1 d PU . 2
K1 K 0.3333 0.6667 0.6667 0.023(3) Uani 1 6 d S . .
K2 K 0.3333 0.6667 0.5355(2) 0.0199(17) Uani 1 3 d S . .
K3 K 0.5632(2) 0.6967(2) 0.66740(16) 0.0335(12) Uani 1 1 d . . .
C1 C 0.4096(15) 0.9303(16) 0.3962(9) 0.077(11) Uani 1 1 d DU . .
H1A H 0.4236 0.9060 0.3917 0.093 Uiso 1 1 calc R . .
H1B H 0.4358 0.9661 0.3866 0.093 Uiso 1 1 calc R . .
C2 C 0.3971(14) 0.9313(15) 0.4378(8) 0.067(10) Uani 1 1 d DU . .
H2A H 0.3656 0.8972 0.4449 0.080 Uiso 1 1 calc R . .
H2B H 0.3886 0.9598 0.4421 0.080 Uiso 1 1 calc R . .
N1 N 0.4408(10) 0.9403(11) 0.4634(7) 0.053(7) Uani 1 1 d . . .
H1C H 0.4703 0.9443 0.4529 0.064 Uiso 1 1 calc R . .
H1D H 0.4380 0.9417 0.4894 0.064 Uiso 1 1 calc R . .
N2 N 0.3548(17) 0.9096(18) 0.3756(11) 0.141(18) Uani 1 1 d . . .
H2C H 0.3267 0.9021 0.3901 0.170 Uiso 1 1 calc R . .
H2D H 0.3520 0.9054 0.3496 0.170 Uiso 1 1 calc R . .
OW1 O 0.3606(19) 0.815(2) 0.3599(14) 0.112(16) Uani 0.65 1 d PU . .
OW2 O 0.735(2) 0.880(2) 0.6377(14) 0.107(16) Uani 0.61 1 d PU . .
OW3 O 0.5449(16) 0.7585(16) 0.3564(12) 0.085(12) Uani 0.64 1 d PU A 1
OW3A O 0.418(3) 0.738(3) 0.347(2) 0.05(2) Uani 0.25 1 d PU B 2
OW4 O 0.686(2) 0.763(2) 0.3890(16) 0.087(16) Uani 0.50 1 d PU . .
OW5 O 0.645(3) 0.655(3) 0.642(2) 0.058(19) Uani 0.30 1 d PU C 1
OW6 O 0.664(2) 0.715(3) 0.6510(19) 0.049(17) Uani 0.30 1 d PU C 2
OW7 O 0.311(4) 0.769(4) 0.301(3) 0.09(3) Uani 0.25 1 d PU . .
OW8 O 0.6467(8) 0.7288(8) 0.5714(6) 0.054(6) Uani 1 1 d . . .
OW9 O 0.7051(14) 0.7308(10) 0.5045(11) 0.138(15) Uani 1 1 d . . .

loop_
_atom_site_aniso_label
_atom_site_aniso_U_11
_atom_site_aniso_U_22
_atom_site_aniso_U_33
_atom_site_aniso_U_23
_atom_site_aniso_U_13
_atom_site_aniso_U_12
W1 0.0098(4) 0.0083(4) 0.0126(4) 0.0012(3) 0.0013(3) 0.0040(3)
W2 0.0116(4) 0.0091(4) 0.0160(4) 0.0016(3) 0.0012(3) 0.0046(3)
W3 0.0107(4) 0.0110(4) 0.0228(4) 0.0024(3) -0.0002(3) 0.0029(3)
W4 0.0098(4) 0.0100(4) 0.0174(4) 0.0016(3) -0.0012(3) 0.0037(3)
W5 0.0206(5) 0.0214(5) 0.0215(5) 0.0083(4) 0.0108(4) 0.0097(4)
W6 0.0216(4) 0.0170(4) 0.0138(4) 0.0052(3) 0.0036(3) 0.0091(4)
W7 0.0177(4) 0.0122(4) 0.0202(4) 0.0071(3) 0.0053(3) 0.0056(3)
W8 0.0175(4) 0.0176(4) 0.0212(4) 0.0019(3) 0.0066(3) 0.0104(4)
W9 0.0165(4) 0.0128(4) 0.0129(4) 0.0009(3) 0.0017(3) 0.0073(3)
W10 0.0112(4) 0.0184(4) 0.0266(5) 0.0033(4) 0.0034(3) 0.0063(4)
Si1 0.014(3) 0.015(3) 0.016(3) -0.001(2) -0.001(2) 0.009(2)
Dy1 0.0124(5) 0.0118(4) 0.0164(5) -0.0012(4) -0.0003(4) 0.0065(4)
Fe1 0.0112(14) 0.0126(14) 0.0139(14) -0.0004(11) -0.0009(11) 0.0050(12)
O1 0.032(7) 0.027(7) 0.027(7) 0.003(6) 0.009(6) 0.016(6)
O2 0.038(7) 0.032(7) 0.028(7) -0.010(6) -0.001(6) 0.028(6)
O3 0.044(11) 0.029(9) 0.030(9) 0.010(7) 0.026(8) 0.018(8)
O4 0.026(8) 0.011(7) 0.022(8) -0.001(6) 0.010(7) 0.004(6)
O5 0.019(6) 0.015(6) 0.029(7) -0.001(5) -0.002(5) 0.003(5)
O6 0.018(6) 0.020(6) 0.011(6) 0.004(5) 0.006(5) 0.011(5)
O7 0.009(6) 0.014(6) 0.024(6) 0.003(5) 0.002(5) 0.003(5)
O8 0.025(8) 0.016(8) 0.023(8) 0.008(6) -0.003(7) 0.010(7)
O9 0.008(5) 0.007(5) 0.009(5) -0.003(4) -0.002(4) -0.001(4)
O10 0.011(6) 0.005(5) 0.012(6) -0.001(5) 0.006(5) 0.000(4)
O11 0.019(6) 0.018(6) 0.023(6) 0.007(5) -0.005(5) 0.013(5)
O12 0.026(7) 0.016(6) 0.019(6) -0.008(5) 0.003(5) 0.011(5)
O13 0.021(5) 0.016(5) 0.017(5) -0.005(4) -0.002(4) 0.015(4)
O14 0.015(7) 0.010(7) 0.031(9) 0.003(6) 0.006(6) 0.002(6)
O15 0.011(4) 0.013(4) 0.006(4) 0.000(3) 0.002(3) 0.005(3)
O16 0.025(6) 0.027(7) 0.009(6) -0.006(5) -0.004(5) 0.018(5)
O17 0.011(6) 0.021(6) 0.033(7) 0.002(5) 0.004(5) 0.007(5)
O18 0.015(7) 0.018(8) 0.025(8) 0.005(6) 0.004(6) 0.006(6)
O19 0.019(7) 0.009(7) 0.013(7) 0.000(5) -0.006(6) 0.006(6)
O20 0.016(6) 0.018(6) 0.009(6) 0.008(5) 0.005(5) 0.007(5)
O21 0.017(7) 0.015(7) 0.023(8) 0.004(6) -0.003(6) 0.008(6)
O22 0.010(7) 0.020(8) 0.024(8) 0.000(6) -0.002(6) 0.009(6)
O23 0.011(7) 0.013(7) 0.017(7) -0.001(6) -0.009(6) 0.006(6)
O24 0.023(8) 0.023(8) 0.008(7) -0.006(6) -0.001(6) 0.006(7)
O25 0.022(8) 0.012(7) 0.033(9) 0.005(6) -0.002(7) 0.009(6)
O26 0.017(6) 0.014(6) 0.015(6) -0.001(5) 0.011(5) 0.005(5)
O27 0.010(6) 0.010(6) 0.025(6) 0.005(5) 0.007(5) 0.000(5)
O28 0.017(7) 0.011(7) 0.006(6) 0.003(5) 0.003(5) 0.008(6)
O29 0.028(7) 0.010(6) 0.025(6) 0.003(5) -0.002(5) 0.011(5)
O30 0.021(8) 0.025(8) 0.025(8) 0.003(7) 0.017(7) 0.009(7)
O31 0.018(8) 0.038(9) 0.018(8) 0.000(7) 0.007(6) 0.018(7)
O32 0.016(7) 0.006(6) 0.022(8) 0.002(6) 0.004(6) 0.002(6)
O33 0.023(6) 0.017(6) 0.021(6) 0.010(5) 0.000(5) 0.003(5)
O34 0.016(8) 0.011(7) 0.048(10) 0.001(7) 0.004(7) 0.003(6)
O35 0.018(6) 0.020(6) 0.015(6) 0.009(5) 0.009(5) 0.006(5)
O36 0.017(6) 0.016(6) 0.008(6) 0.004(5) 0.004(5) 0.007(5)
O37 0.016(7) 0.017(7) 0.025(8) 0.005(6) 0.002(6) 0.010(6)
O38 0.039(7) 0.028(7) 0.027(7) 0.004(6) 0.013(6) 0.017(6)
O39 0.013(6) 0.033(7) 0.032(7) -0.001(6) 0.006(5) 0.014(5)
O40 0.015(8) 0.029(9) 0.024(8) -0.003(7) 0.000(6) 0.009(7)
Na1 0.068(10) 0.068(10) 0.13(2) 0.000 0.000 0.034(5)
Na2 0.075(14) 0.073(14) 0.071(14) 0.003(7) 0.000(7) 0.032(8)
Na3 0.070(8) 0.073(9) 0.064(9) 0.004(6) 0.001(6) 0.037(6)
K1 0.014(3) 0.014(3) 0.040(7) 0.000 0.000 0.0070(17)
K2 0.015(2) 0.015(2) 0.029(4) 0.000 0.000 0.0076(12)
K3 0.033(3) 0.035(3) 0.028(3) 0.004(2) 0.001(2) 0.013(3)
C1 0.076(12) 0.080(13) 0.080(13) 0.001(7) -0.003(7) 0.042(8)
C2 0.062(12) 0.073(13) 0.067(13) -0.008(9) -0.011(9) 0.035(9)
N1 0.064(17) 0.10(2) 0.033(13) -0.016(13) -0.007(12) 0.069(17)
N2 0.16(4) 0.22(5) 0.10(3) -0.08(3) -0.04(3) 0.13(4)
OW1 0.108(18) 0.115(18) 0.110(18) 0.014(10) -0.003(10) 0.053(11)
OW2 0.101(18) 0.115(18) 0.097(18) -0.003(10) -0.003(10) 0.048(11)
OW3 0.088(15) 0.087(15) 0.075(15) -0.003(9) 0.002(9) 0.040(10)
OW3A 0.05(2) 0.05(2) 0.05(2) -0.002(7) 0.000(7) 0.024(12)
OW4 0.088(18) 0.089(18) 0.088(19) -0.002(10) 0.006(10) 0.046(12)
OW5 0.06(2) 0.06(2) 0.05(2) 0.002(10) 0.001(10) 0.027(13)
OW6 0.045(19) 0.054(19) 0.046(19) 0.002(10) 0.005(10) 0.023(12)
OW7 0.09(3) 0.09(3) 0.08(3) 0.002(10) -0.003(10) 0.039(18)
OW8 0.051(12) 0.053(13) 0.071(14) 0.023(11) -0.005(11) 0.035(11)
OW9 0.19(3) 0.048(16) 0.20(4) 0.04(2) 0.10(3) 0.07(2)

loop_
_atom_type_symbol
_atom_type_description
_atom_type_scat_dispersion_real
_atom_type_scat_dispersion_imag
_atom_type_scat_source
C C 0.0033 0.0016 'International Tables Vol C Tables 4.2.6.8 and 6.1.1.4'
H H 0.0000 0.0000 'International Tables Vol C Tables 4.2.6.8 and 6.1.1.4'
N N 0.0061 0.0033 'International Tables Vol C Tables 4.2.6.8 and 6.1.1.4'
O O 0.0106 0.0060 'International Tables Vol C Tables 4.2.6.8 and 6.1.1.4'
W W -0.8490 6.8722 'International Tables Vol C Tables 4.2.6.8 and 6.1.1.4'
Si Si 0.0817 0.0704 'International Tables Vol C Tables 4.2.6.8 and 6.1.1.4'
Fe Fe 0.3463 0.8444 'International Tables Vol C Tables 4.2.6.8 and 6.1.1.4'
Dy Dy -0.1892 4.4098 'International Tables Vol C Tables 4.2.6.8 and 6.1.1.4'
Na Na 0.0362 0.0249 'International Tables Vol C Tables 4.2.6.8 and 6.1.1.4'
K K 0.2009 0.2494 'International Tables Vol C Tables 4.2.6.8 and 6.1.1.4'

loop_
_geom_angle_atom_site_label_1
_geom_angle_atom_site_label_2
_geom_angle_atom_site_label_3
_geom_angle
_geom_angle_site_symmetry_1
_geom_angle_site_symmetry_3
_geom_angle_publ_flag
O6 W1 O34 103.7(7) . . ?
O6 W1 O10 101.1(6) . . ?
O34 W1 O10 96.6(6) . . ?
O6 W1 O15 99.0(6) . . ?
O34 W1 O15 90.4(6) . . ?
O10 W1 O15 156.4(5) . . ?
O6 W1 O13 93.9(6) . . ?
O34 W1 O13 161.5(6) . . ?
O10 W1 O13 85.2(5) . . ?
O15 W1 O13 81.2(5) . . ?
O6 W1 O32 165.7(6) . . ?
O34 W1 O32 90.4(6) . . ?
O10 W1 O32 75.0(5) . . ?
O15 W1 O32 82.5(5) . . ?
O13 W1 O32 72.2(5) . . ?
O6 W1 K2 93.7(5) . . ?
O34 W1 K2 55.2(5) . . ?
O10 W1 K2 44.9(4) . . ?
O15 W1 K2 145.4(4) . . ?
O13 W1 K2 130.0(4) . . ?
O32 W1 K2 92.9(3) . . ?
O6 W1 K3 78.0(5) . 15_556 ?
O34 W1 K3 133.1(5) . 15_556 ?
O10 W1 K3 129.5(4) . 15_556 ?
O15 W1 K3 44.3(4) . 15_556 ?
O13 W1 K3 45.2(4) . 15_556 ?
O32 W1 K3 93.8(3) . 15_556 ?
K2 W1 K3 169.17(11) . 15_556 ?
O6 W1 K1 27.0(5) . . ?
O34 W1 K1 81.7(5) . . ?
O10 W1 K1 88.4(4) . . ?
O15 W1 K1 115.0(4) . . ?
O13 W1 K1 116.7(4) . . ?
O32 W1 K1 160.7(3) . . ?
K2 W1 K1 68.12(11) . . ?
K3 W1 K1 104.42(8) 15_556 . ?
O24 W2 O13 103.2(6) . . ?
O24 W2 O8 100.9(7) . . ?
O13 W2 O8 92.6(6) . . ?
O24 W2 O11 100.0(6) . . ?
O13 W2 O11 155.2(6) . . ?
O8 W2 O11 91.3(6) . . ?
O24 W2 O25 98.1(6) . . ?
O13 W2 O25 85.5(6) . . ?
O8 W2 O25 160.9(6) . . ?
O11 W2 O25 82.9(6) . . ?
O24 W2 O32 176.6(6) . . ?
O13 W2 O32 74.9(5) . . ?
O8 W2 O32 76.5(5) . . ?
O11 W2 O32 82.3(5) . . ?
O25 W2 O32 84.7(5) . . ?
O24 W2 K3 86.5(5) . 15_556 ?
O13 W2 K3 44.3(4) . 15_556 ?
O8 W2 K3 136.4(4) . 15_556 ?
O11 W2 K3 130.1(4) . 15_556 ?
O25 W2 K3 47.3(4) . 15_556 ?
O32 W2 K3 94.0(3) . 15_556 ?
O5 W3 O21 101.2(7) . . ?
O5 W3 O25 102.5(7) . . ?
O21 W3 O25 92.5(6) . . ?
O5 W3 O17 98.6(7) . . ?
O21 W3 O17 89.0(6) . . ?
O25 W3 O17 158.1(6) . . ?
O5 W3 O18 101.3(6) . . ?
O21 W3 O18 157.3(6) . . ?
O25 W3 O18 85.4(6) . . ?
O17 W3 O18 84.9(6) . . ?
O5 W3 O23 170.6(6) . . ?
O21 W3 O23 75.4(5) . . ?
O25 W3 O23 86.5(5) . . ?
O17 W3 O23 72.7(5) . . ?
O18 W3 O23 81.9(5) . . ?
O5 W3 K3 87.8(5) . 15_556 ?
O21 W3 K3 48.5(4) . 15_556 ?
O25 W3 K3 50.1(5) . 15_556 ?
O17 W3 K3 137.3(5) . 15_556 ?
O18 W3 K3 135.4(4) . 15_556 ?
O23 W3 K3 96.1(3) . 15_556 ?
O29 W4 O26 103.0(6) . . ?
O29 W4 O15 102.8(6) . . ?
O26 W4 O15 93.2(6) . . ?
O29 W4 O37 101.0(6) . . ?
O26 W4 O37 92.8(6) . . ?
O15 W4 O37 153.4(5) . . ?
O29 W4 O21 93.0(6) . . ?
O26 W4 O21 164.0(6) . . ?
O15 W4 O21 84.5(5) . . ?
O37 W4 O21 82.7(5) . . ?
O29 W4 O23 163.5(6) . . ?
O26 W4 O23 92.1(5) . . ?
O15 W4 O23 82.7(5) . . ?
O37 W4 O23 71.2(5) . . ?
O21 W4 O23 71.9(5) . . ?
O29 W4 K3 44.0(5) . . ?
O26 W4 K3 59.0(5) . . ?
O15 W4 K3 105.7(4) . . ?
O37 W4 K3 99.5(4) . . ?
O21 W4 K3 136.8(4) . . ?
O23 W4 K3 149.8(3) . . ?
O29 W4 K3 79.2(5) . 15_556 ?
O26 W4 K3 136.5(4) . 15_556 ?
O15 W4 K3 45.5(4) . 15_556 ?
O37 W4 K3 129.9(4) . 15_556 ?
O21 W4 K3 47.6(4) . 15_556 ?
O23 W4 K3 94.5(3) . 15_556 ?
K3 W4 K3 112.26(10) . 15_556 ?
O1 W5 O20 103.1(6) . . ?
O1 W5 O38 100.8(7) . . ?
O20 W5 O38 94.6(6) . . ?
O1 W5 O14 101.6(7) . . ?
O20 W5 O14 86.2(6) . . ?
O38 W5 O14 156.8(6) . . ?
O1 W5 O35 99.0(6) . . ?
O20 W5 O35 157.6(5) . . ?
O38 W5 O35 85.0(6) . . ?
O14 W5 O35 85.6(6) . . ?
O1 W5 O36 170.3(6) . . ?
O20 W5 O36 85.5(5) . . ?
O38 W5 O36 73.6(6) . . ?
O14 W5 O36 83.4(5) . . ?
O35 W5 O36 72.9(5) . . ?
O3 W6 O19 101.9(6) . . ?
O3 W6 O16 102.6(7) . . ?
O19 W6 O16 91.7(6) . . ?
O3 W6 O38 97.4(7) . . ?
O19 W6 O38 159.6(6) . . ?
O16 W6 O38 90.4(6) . . ?
O3 W6 O27 100.7(7) . . ?
O19 W6 O27 86.5(5) . . ?
O16 W6 O27 156.5(6) . . ?
O38 W6 O27 83.5(6) . . ?
O3 W6 O36 166.9(6) . . ?
O19 W6 O36 88.3(5) . . ?
O16 W6 O36 85.0(5) . . ?
O38 W6 O36 71.7(6) . . ?
O27 W6 O36 71.6(5) . . ?
O33 W7 O35 100.6(6) . . ?
O33 W7 O27 99.9(6) . . ?
O35 W7 O27 88.9(6) . . ?
O33 W7 O18 101.3(6) . . ?
O35 W7 O18 89.9(6) . . ?
O27 W7 O18 158.6(6) . . ?
O33 W7 O11 99.6(6) . . ?
O35 W7 O11 159.8(6) . . ?
O27 W7 O11 87.5(6) . . ?
O18 W7 O11 86.3(6) . . ?
O33 W7 O36 172.4(6) . . ?
O35 W7 O36 75.0(5) . . ?
O27 W7 O36 74.1(5) . . ?
O18 W7 O36 85.0(5) . . ?
O11 W7 O36 84.9(5) . . ?
O30 W8 O22 102.5(7) . . ?
O30 W8 O12 98.1(7) . . ?
O22 W8 O12 95.3(6) . . ?
O30 W8 O7 101.4(7) . . ?
O22 W8 O7 95.0(6) . . ?
O12 W8 O7 155.4(6) . . ?
O30 W8 O20 91.9(6) . . ?
O22 W8 O20 165.4(6) . . ?
O12 W8 O20 84.8(6) . . ?
O7 W8 O20 79.7(5) . . ?
O30 W8 O28 171.3(6) . . ?
O22 W8 O28 83.4(5) . . ?
O12 W8 O28 74.8(5) . . ?
O7 W8 O28 84.2(5) . . ?
O20 W8 O28 82.6(5) . . ?
O4 W9 O9 103.2(6) . . ?
O4 W9 O40 99.3(6) . . ?
O9 W9 O40 96.6(6) . . ?
O4 W9 O12 97.8(6) . . ?
O9 W9 O12 157.2(6) . . ?
O40 W9 O12 88.5(6) . . ?
O4 W9 O16 93.4(6) . . ?
O9 W9 O16 85.2(5) . . ?
O40 W9 O16 166.3(6) . . ?
O12 W9 O16 84.8(6) . . ?
O4 W9 O28 169.8(6) . . ?
O9 W9 O28 85.9(5) . . ?
O40 W9 O28 83.9(5) . . ?
O12 W9 O28 72.5(5) . . ?
O16 W9 O28 82.7(5) . . ?
O4 W9 K2 91.4(5) . . ?
O9 W9 K2 40.0(4) . . ?
O40 W9 K2 60.6(4) . . ?
O12 W9 K2 149.0(4) . . ?
O16 W9 K2 124.3(4) . . ?
O28 W9 K2 98.6(3) . . ?
O39 W10 O14 101.7(7) . . ?
O39 W10 O37 98.6(7) . . ?
O14 W10 O37 159.7(6) . . ?
O39 W10 O7 104.2(7) . . ?
O14 W10 O7 87.1(6) . . ?
O37 W10 O7 88.7(6) . . ?
O39 W10 O17 98.9(7) . . ?
O14 W10 O17 88.4(6) . . ?
O37 W10 O17 87.7(6) . . ?
O7 W10 O17 156.9(6) . . ?
O39 W10 O23 170.5(6) . . ?
O14 W10 O23 85.9(5) . . ?
O37 W10 O23 73.9(5) . . ?
O7 W10 O23 81.7(5) . . ?
O17 W10 O23 75.4(5) . . ?
O28 Si1 O23 110.9(7) . . ?
O28 Si1 O36 109.2(7) . . ?
O23 Si1 O36 108.4(7) . . ?
O28 Si1 O32 111.2(7) . . ?
O23 Si1 O32 108.3(7) . . ?
O36 Si1 O32 108.6(7) . . ?
O34 Dy1 O26 75.1(5) . . ?
O34 Dy1 O22 126.2(5) . . ?
O26 Dy1 O22 80.6(5) . . ?
O34 Dy1 O40 85.7(5) . . ?
O26 Dy1 O40 130.0(5) . . ?
O22 Dy1 O40 74.4(5) . . ?
O34 Dy1 O31 81.3(5) . . ?
O26 Dy1 O31 80.7(5) . . ?
O22 Dy1 O31 140.6(5) . . ?
O40 Dy1 O31 141.8(5) . . ?
O34 Dy1 O2 139.8(5) . . ?
O26 Dy1 O2 73.9(5) . . ?
O22 Dy1 O2 72.5(5) . . ?
O40 Dy1 O2 134.2(5) . . ?
O31 Dy1 O2 69.1(5) . . ?
O34 Dy1 O8 136.3(5) . 3_565 ?
O26 Dy1 O8 147.9(5) . 3_565 ?
O22 Dy1 O8 82.4(5) . 3_565 ?
O40 Dy1 O8 69.8(5) . 3_565 ?
O31 Dy1 O8 95.8(5) . 3_565 ?
O2 Dy1 O8 75.1(5) . 3_565 ?
O34 Dy1 O10 73.1(5) . 3_565 ?
O26 Dy1 O10 142.3(4) . 3_565 ?
O22 Dy1 O10 135.4(4) . 3_565 ?
O40 Dy1 O10 66.9(5) . 3_565 ?
O31 Dy1 O10 74.9(4) . 3_565 ?
O2 Dy1 O10 121.4(5) . 3_565 ?
O8 Dy1 O10 64.2(4) 3_565 3_565 ?
O34 Dy1 Fe1 99.0(4) . 3_565 ?
O26 Dy1 Fe1 168.2(4) . 3_565 ?
O22 Dy1 Fe1 95.3(3) . 3_565 ?
O40 Dy1 Fe1 38.4(4) . 3_565 ?
O31 Dy1 Fe1 108.8(4) . 3_565 ?
O2 Dy1 Fe1 115.6(4) . 3_565 ?
O8 Dy1 Fe1 40.5(3) 3_565 3_565 ?
O10 Dy1 Fe1 40.2(3) 3_565 3_565 ?
O34 Dy1 K3 95.2(4) . . ?
O26 Dy1 K3 48.9(3) . . ?
O22 Dy1 K3 103.6(3) . . ?
O40 Dy1 K3 178.0(3) . . ?
O31 Dy1 K3 40.1(3) . . ?
O2 Dy1 K3 44.7(3) . . ?
O8 Dy1 K3 110.4(4) 3_565 . ?
O10 Dy1 K3 115.0(3) 3_565 . ?
Fe1 Dy1 K3 142.85(9) 3_565 . ?
O34 Dy1 K2 44.6(4) . . ?
O26 Dy1 K2 119.2(3) . . ?
O22 Dy1 K2 124.7(3) . . ?
O40 Dy1 K2 52.8(4) . . ?
O31 Dy1 K2 94.7(3) . . ?
O2 Dy1 K2 158.2(4) . . ?
O8 Dy1 K2 92.8(3) 3_565 . ?
O10 Dy1 K2 37.4(3) 3_565 . ?
Fe1 Dy1 K2 54.37(8) 3_565 . ?
K3 Dy1 K2 128.91(13) . . ?
O19 Fe1 O9 92.1(5) . . ?
O19 Fe1 O40 100.3(6) . 2_665 ?
O9 Fe1 O40 98.2(6) . 2_665 ?
O19 Fe1 O10 170.2(5) . . ?
O9 Fe1 O10 96.4(5) . . ?
O40 Fe1 O10 83.3(6) 2_665 . ?
O19 Fe1 O8 91.6(6) . . ?
O9 Fe1 O8 173.4(6) . . ?
O40 Fe1 O8 86.6(6) 2_665 . ?
O10 Fe1 O8 79.5(5) . . ?
O19 Fe1 O32 96.8(5) . . ?
O9 Fe1 O32 93.2(5) . . ?
O40 Fe1 O32 159.1(6) 2_665 . ?
O10 Fe1 O32 78.0(5) . . ?
O8 Fe1 O32 80.9(5) . . ?
O19 Fe1 Dy1 125.2(4) . 2_665 ?
O9 Fe1 Dy1 129.8(4) . 2_665 ?
O40 Fe1 Dy1 48.2(4) 2_665 2_665 ?
O10 Fe1 Dy1 51.3(4) . 2_665 ?
O8 Fe1 Dy1 51.0(4) . 2_665 ?
O32 Fe1 Dy1 111.5(4) . 2_665 ?
O19 Fe1 K2 138.7(4) . . ?
O9 Fe1 K2 52.1(4) . . ?
O40 Fe1 K2 70.1(4) 2_665 . ?
O10 Fe1 K2 51.1(4) . . ?
O8 Fe1 K2 126.3(4) . . ?
O32 Fe1 K2 104.2(4) . . ?
Dy1 Fe1 K2 79.16(9) 2_665 . ?
Dy1 O2 K3 100.3(5) . . ?
W9 O4 Na1 142.9(8) . . ?
W1 O6 K1 135.2(7) . . ?
W10 O7 W8 156.1(8) . . ?
W2 O8 Fe1 109.7(7) . . ?
W2 O8 Dy1 129.6(7) . 2_665 ?
Fe1 O8 Dy1 88.5(5) . 2_665 ?
W9 O9 Fe1 146.3(7) . . ?
W9 O9 K2 116.0(5) . . ?
Fe1 O9 K2 94.9(5) . . ?
W1 O10 Fe1 111.3(6) . . ?
W1 O10 Dy1 136.8(6) . 2_665 ?
Fe1 O10 Dy1 88.6(5) . 2_665 ?
W1 O10 K2 106.7(5) . . ?
Fe1 O10 K2 93.9(5) . . ?
Dy1 O10 K2 109.8(5) 2_665 . ?
W7 O11 W2 152.8(7) . . ?
W8 O12 W9 117.9(7) . . ?
W2 O13 W1 120.5(7) . . ?
W2 O13 K3 109.1(6) . 15_556 ?
W1 O13 K3 103.9(5) . 15_556 ?
W10 O14 W5 148.9(8) . . ?
W4 O15 W1 146.0(7) . . ?
W4 O15 K3 106.8(5) . 15_556 ?
W1 O15 K3 107.2(5) . 15_556 ?
W6 O16 W9 150.0(8) . . ?
W10 O17 W3 121.2(7) . . ?
W7 O18 W3 151.6(8) . . ?
W6 O19 Fe1 138.2(7) . . ?
W5 O20 W8 153.6(7) . . ?
W3 O21 W4 121.2(7) . . ?
W3 O21 K3 103.5(6) . 15_556 ?
W4 O21 K3 99.8(5) . 15_556 ?
W8 O22 Dy1 132.3(7) . . ?
Si1 O23 W10 124.0(7) . . ?
Si1 O23 W4 123.2(7) . . ?
W10 O23 W4 93.1(4) . . ?
Si1 O23 W3 124.9(7) . . ?
W10 O23 W3 90.6(4) . . ?
W4 O23 W3 91.4(4) . . ?
W2 O24 Na3 151.8(9) . . ?
W2 O24 Na2 154.3(11) . . ?
Na3 O24 Na2 15.1(9) . . ?
W3 O25 W2 153.2(9) . . ?
W3 O25 K3 100.9(6) . 15_556 ?
W2 O25 K3 102.6(6) . 15_556 ?
W4 O26 Dy1 155.2(8) . . ?
W4 O26 K3 92.8(5) . . ?
Dy1 O26 K3 98.6(4) . . ?
W7 O27 W6 121.9(7) . . ?
W7 O27 Na3 110.9(7) . 10_676 ?
W6 O27 Na3 113.8(7) . 10_676 ?
W7 O27 Na2 125.3(11) . 10_676 ?
W6 O27 Na2 104.1(11) . 10_676 ?
Na3 O27 Na2 14.8(8) 10_676 10_676 ?
Si1 O28 W8 126.8(7) . . ?
Si1 O28 W9 125.9(7) . . ?
W8 O28 W9 93.2(4) . . ?
W4 O29 K3 110.6(6) . . ?
W4 O29 Na2 113.9(11) . 14_456 ?
K3 O29 Na2 122.8(11) . 14_456 ?
W4 O29 Na3 113.3(8) . 14_456 ?
K3 O29 Na3 131.9(7) . 14_456 ?
Na2 O29 Na3 15.3(9) 14_456 14_456 ?
Dy1 O31 K3 105.7(5) . . ?
Si1 O32 Fe1 120.5(8) . . ?
Si1 O32 W1 123.0(7) . . ?
Fe1 O32 W1 94.4(5) . . ?
Si1 O32 W2 126.0(7) . . ?
Fe1 O32 W2 92.7(5) . . ?
W1 O32 W2 91.7(5) . . ?
W1 O34 Dy1 158.2(8) . . ?
W1 O34 K2 97.0(6) . . ?
Dy1 O34 K2 104.5(5) . . ?
W7 O35 W5 120.1(7) . . ?
Si1 O36 W7 125.2(7) . . ?
Si1 O36 W5 123.8(7) . . ?
W7 O36 W5 92.0(4) . . ?
Si1 O36 W6 121.9(7) . . ?
W7 O36 W6 92.5(5) . . ?
W5 O36 W6 92.3(4) . . ?
W10 O37 W4 121.8(7) . . ?
W5 O38 W6 122.2(8) . . ?
W9 O40 Fe1 138.2(8) . 3_565 ?
W9 O40 Dy1 127.7(7) . . ?
Fe1 O40 Dy1 93.4(6) 3_565 . ?
OW3A Na1 OW3A 108(2) 2_665 . ?
OW3A Na1 OW3A 108(2) 2_665 3_565 ?
OW3A Na1 OW3A 108(2) . 3_565 ?
OW3A Na1 O4 72.6(18) 2_665 2_665 ?
OW3A Na1 O4 91.4(18) . 2_665 ?
OW3A Na1 O4 159(2) 3_565 2_665 ?
OW3A Na1 O4 91.4(18) 2_665 3_565 ?
OW3A Na1 O4 159(2) . 3_565 ?
OW3A Na1 O4 72.6(19) 3_565 3_565 ?
O4 Na1 O4 86.3(9) 2_665 3_565 ?
OW3A Na1 O4 159(2) 2_665 . ?
OW3A Na1 O4 72.6(18) . . ?
OW3A Na1 O4 91.4(18) 3_565 . ?
O4 Na1 O4 86.3(9) 2_665 . ?
O4 Na1 O4 86.3(9) 3_565 . ?
OW2 Na2 O29 89.1(19) 15_556 15_556 ?
OW2 Na2 O24 131(2) 15_556 . ?
O29 Na2 O24 70.9(11) 15_556 . ?
OW2 Na2 O27 120(2) 15_556 10_676 ?
O29 Na2 O27 142.8(18) 15_556 10_676 ?
O24 Na2 O27 72.2(11) . 10_676 ?
O24 Na3 O29 71.5(7) . 15_556 ?
O24 Na3 O27 73.8(7) . 10_676 ?
O29 Na3 O27 141.6(9) 15_556 10_676 ?
O24 Na3 K3 97.9(7) . 2_665 ?
O29 Na3 K3 66.2(5) 15_556 2_665 ?
O27 Na3 K3 135.4(8) 10_676 2_665 ?
O6 K1 O6 179.997(2) 14_456 2_665 ?
O6 K1 O6 71.2(3) 14_456 . ?
O6 K1 O6 108.8(3) 2_665 . ?
O6 K1 O6 108.8(3) 14_456 13_566 ?
O6 K1 O6 71.2(3) 2_665 13_566 ?
O6 K1 O6 179.997(2) . 13_566 ?
O6 K1 O6 71.2(3) 14_456 3_565 ?
O6 K1 O6 108.8(3) 2_665 3_565 ?
O6 K1 O6 108.8(3) . 3_565 ?
O6 K1 O6 71.2(3) 13_566 3_565 ?
O6 K1 O6 108.8(3) 14_456 15_556 ?
O6 K1 O6 71.2(3) 2_665 15_556 ?
O6 K1 O6 71.2(3) . 15_556 ?
O6 K1 O6 108.8(3) 13_566 15_556 ?
O6 K1 O6 179.999(4) 3_565 15_556 ?
O6 K1 W1 17.8(3) 14_456 14_456 ?
O6 K1 W1 162.2(3) 2_665 14_456 ?
O6 K1 W1 84.7(3) . 14_456 ?
O6 K1 W1 95.3(3) 13_566 14_456 ?
O6 K1 W1 76.3(3) 3_565 14_456 ?
O6 K1 W1 103.7(3) 15_556 14_456 ?
O6 K1 W1 162.2(3) 14_456 2_665 ?
O6 K1 W1 17.8(3) 2_665 2_665 ?
O6 K1 W1 95.3(3) . 2_665 ?
O6 K1 W1 84.7(3) 13_566 2_665 ?
O6 K1 W1 103.7(3) 3_565 2_665 ?
O6 K1 W1 76.3(3) 15_556 2_665 ?
W1 K1 W1 180.0 14_456 2_665 ?
O6 K1 W1 76.3(3) 14_456 . ?
O6 K1 W1 103.7(3) 2_665 . ?
O6 K1 W1 17.8(3) . . ?
O6 K1 W1 162.3(3) 13_566 . ?
O6 K1 W1 95.3(3) 3_565 . ?
O6 K1 W1 84.7(3) 15_556 . ?
W1 K1 W1 92.512(18) 14_456 . ?
W1 K1 W1 87.488(18) 2_665 . ?
O6 K1 W1 84.7(3) 14_456 3_565 ?
O6 K1 W1 95.3(3) 2_665 3_565 ?
O6 K1 W1 103.7(3) . 3_565 ?
O6 K1 W1 76.3(3) 13_566 3_565 ?
O6 K1 W1 17.8(3) 3_565 3_565 ?
O6 K1 W1 162.2(3) 15_556 3_565 ?
W1 K1 W1 92.514(18) 14_456 3_565 ?
W1 K1 W1 87.488(18) 2_665 3_565 ?
W1 K1 W1 87.488(18) . 3_565 ?
O6 K1 W1 103.7(3) 14_456 13_566 ?
O6 K1 W1 76.3(3) 2_665 13_566 ?
O6 K1 W1 162.2(3) . 13_566 ?
O6 K1 W1 17.8(3) 13_566 13_566 ?
O6 K1 W1 84.7(3) 3_565 13_566 ?
O6 K1 W1 95.3(3) 15_556 13_566 ?
W1 K1 W1 87.488(18) 14_456 13_566 ?
W1 K1 W1 92.511(18) 2_665 13_566 ?
W1 K1 W1 180.0 . 13_566 ?
W1 K1 W1 92.514(18) 3_565 13_566 ?
O6 K1 W1 95.3(3) 14_456 15_556 ?
O6 K1 W1 84.7(3) 2_665 15_556 ?
O6 K1 W1 76.3(3) . 15_556 ?
O6 K1 W1 103.7(3) 13_566 15_556 ?
O6 K1 W1 162.2(3) 3_565 15_556 ?
O6 K1 W1 17.8(3) 15_556 15_556 ?
W1 K1 W1 87.487(18) 14_456 15_556 ?
W1 K1 W1 92.511(18) 2_665 15_556 ?
W1 K1 W1 92.512(18) . 15_556 ?
W1 K1 W1 180.00(2) 3_565 15_556 ?
W1 K1 W1 87.486(18) 13_566 15_556 ?
O10 K2 O10 111.0(3) . 2_665 ?
O10 K2 O10 111.0(3) . 3_565 ?
O10 K2 O10 111.0(3) 2_665 3_565 ?
O10 K2 O9 97.3(4) . 2_665 ?
O10 K2 O9 64.4(3) 2_665 2_665 ?
O10 K2 O9 150.3(4) 3_565 2_665 ?
O10 K2 O9 64.4(3) . . ?
O10 K2 O9 150.3(4) 2_665 . ?
O10 K2 O9 97.3(4) 3_565 . ?
O9 K2 O9 86.7(4) 2_665 . ?
O10 K2 O9 150.3(4) . 3_565 ?
O10 K2 O9 97.3(4) 2_665 3_565 ?
O10 K2 O9 64.4(3) 3_565 3_565 ?
O9 K2 O9 86.7(4) 2_665 3_565 ?
O9 K2 O9 86.7(4) . 3_565 ?
O10 K2 O34 57.2(4) . 2_665 ?
O10 K2 O34 54.6(4) 2_665 2_665 ?
O10 K2 O34 137.2(5) 3_565 2_665 ?
O9 K2 O34 66.4(4) 2_665 2_665 ?
O9 K2 O34 109.5(4) . 2_665 ?
O9 K2 O34 146.9(4) 3_565 2_665 ?
O10 K2 O34 54.6(4) . . ?
O10 K2 O34 137.2(5) 2_665 . ?
O10 K2 O34 57.2(4) 3_565 . ?
O9 K2 O34 146.9(4) 2_665 . ?
O9 K2 O34 66.4(4) . . ?
O9 K2 O34 109.5(4) 3_565 . ?
O34 K2 O34 103.5(4) 2_665 . ?
O10 K2 O34 137.2(5) . 3_565 ?
O10 K2 O34 57.2(4) 2_665 3_565 ?
O10 K2 O34 54.6(4) 3_565 3_565 ?
O9 K2 O34 109.5(4) 2_665 3_565 ?
O9 K2 O34 146.9(4) . 3_565 ?
O9 K2 O34 66.4(4) 3_565 3_565 ?
O34 K2 O34 103.5(4) 2_665 3_565 ?
O34 K2 O34 103.5(4) . 3_565 ?
O10 K2 Fe1 117.8(3) . 2_665 ?
O10 K2 Fe1 35.0(3) 2_665 2_665 ?
O10 K2 Fe1 128.2(3) 3_565 2_665 ?
O9 K2 Fe1 33.0(3) 2_665 2_665 ?
O9 K2 Fe1 118.4(3) . 2_665 ?
O9 K2 Fe1 80.6(3) 3_565 2_665 ?
O34 K2 Fe1 66.4(3) 2_665 2_665 ?
O34 K2 Fe1 169.5(4) . 2_665 ?
O34 K2 Fe1 77.4(3) 3_565 2_665 ?
O10 K2 Fe1 35.0(3) . . ?
O10 K2 Fe1 128.2(3) 2_665 . ?
O10 K2 Fe1 117.8(3) 3_565 . ?
O9 K2 Fe1 80.6(3) 2_665 . ?
O9 K2 Fe1 33.0(2) . . ?
O9 K2 Fe1 118.4(3) 3_565 . ?
O34 K2 Fe1 77.4(3) 2_665 . ?
O34 K2 Fe1 66.4(3) . . ?
O34 K2 Fe1 169.5(4) 3_565 . ?
Fe1 K2 Fe1 112.09(12) 2_665 . ?
O10 K2 Fe1 128.2(3) . 3_565 ?
O10 K2 Fe1 117.8(3) 2_665 3_565 ?
O10 K2 Fe1 35.0(3) 3_565 3_565 ?
O9 K2 Fe1 118.4(3) 2_665 3_565 ?
O9 K2 Fe1 80.6(3) . 3_565 ?
O9 K2 Fe1 33.0(3) 3_565 3_565 ?
O34 K2 Fe1 169.5(4) 2_665 3_565 ?
O34 K2 Fe1 77.4(3) . 3_565 ?
O34 K2 Fe1 66.4(3) 3_565 3_565 ?
Fe1 K2 Fe1 112.09(12) 2_665 3_565 ?
Fe1 K2 Fe1 112.09(12) . 3_565 ?
OW6 K3 O29 92.9(14) . . ?
OW6 K3 O31 137.3(14) . . ?
O29 K3 O31 98.8(5) . . ?
OW6 K3 O15 136.3(14) . 14_456 ?
O29 K3 O15 121.1(4) . 14_456 ?
O31 K3 O15 68.5(4) . 14_456 ?
OW6 K3 O13 131.4(14) . 14_456 ?
O29 K3 O13 69.1(4) . 14_456 ?
O31 K3 O13 91.0(4) . 14_456 ?
O15 K3 O13 54.6(4) 14_456 14_456 ?
OW6 K3 O21 81.1(14) . 14_456 ?
O29 K3 O21 149.9(5) . 14_456 ?
O31 K3 O21 105.5(4) . 14_456 ?
O15 K3 O21 55.5(4) 14_456 14_456 ?
O13 K3 O21 92.8(4) 14_456 14_456 ?
OW6 K3 O25 86.3(14) . 14_456 ?
O29 K3 O25 96.3(4) . 14_456 ?
O31 K3 O25 132.3(4) . 14_456 ?
O15 K3 O25 64.9(4) 14_456 14_456 ?
O13 K3 O25 53.5(4) 14_456 14_456 ?
O21 K3 O25 54.1(4) 14_456 14_456 ?
OW6 K3 O2 80.4(14) . . ?
O29 K3 O2 106.3(5) . . ?
O31 K3 O2 56.9(4) . . ?
O15 K3 O2 111.3(4) 14_456 . ?
O13 K3 O2 147.2(4) 14_456 . ?
O21 K3 O2 101.7(4) 14_456 . ?
O25 K3 O2 154.2(4) 14_456 . ?
OW6 K3 O26 96.0(14) . . ?
O29 K3 O26 53.5(4) . . ?
O31 K3 O26 61.0(4) . . ?
O15 K3 O26 125.7(4) 14_456 . ?
O13 K3 O26 106.4(4) 14_456 . ?
O21 K3 O26 156.1(4) 14_456 . ?
O25 K3 O26 149.8(4) 14_456 . ?
O2 K3 O26 54.5(4) . . ?
OW6 K3 OW5 28.9(18) . . ?
O29 K3 OW5 120.1(13) . . ?
O31 K3 OW5 117.1(13) . . ?
O15 K3 OW5 116.3(13) 14_456 . ?
O13 K3 OW5 146.2(12) 14_456 . ?
O21 K3 OW5 63.1(12) 14_456 . ?
O25 K3 OW5 92.8(12) 14_456 . ?
O2 K3 OW5 65.3(12) . . ?
O26 K3 OW5 103.8(12) . . ?
OW6 K3 W4 94.0(14) . . ?
O29 K3 W4 25.4(3) . . ?
O31 K3 W4 80.9(3) . . ?
O15 K3 W4 128.7(3) 14_456 . ?
O13 K3 W4 87.3(3) 14_456 . ?
O21 K3 W4 173.6(3) 14_456 . ?
O25 K3 W4 121.7(3) 14_456 . ?
O2 K3 W4 81.5(3) . . ?
O26 K3 W4 28.1(2) . . ?
OW5 K3 W4 114.0(12) . . ?
OW6 K3 W3 73.6(14) . 14_456 ?
O29 K3 W3 122.2(3) . 14_456 ?
O31 K3 W3 129.3(3) . 14_456 ?
O15 K3 W3 65.3(3) 14_456 14_456 ?
O13 K3 W3 79.0(3) 14_456 14_456 ?
O21 K3 W3 28.0(3) 14_456 14_456 ?
O25 K3 W3 29.1(3) 14_456 14_456 ?
O2 K3 W3 125.2(3) . 14_456 ?
O26 K3 W3 169.0(3) . 14_456 ?
OW5 K3 W3 68.9(12) . 14_456 ?
W4 K3 W3 146.36(16) . 14_456 ?
C2 C1 N2 102(3) . . ?
C1 C2 N1 112(3) . . ?

loop_
_geom_bond_atom_site_label_1
_geom_bond_atom_site_label_2
_geom_bond_distance
_geom_bond_site_symmetry_2
_geom_bond_publ_flag
W1 O6 1.757(13) . ?
W1 O34 1.774(15) . ?
W1 O10 1.882(13) . ?
W1 O15 1.967(12) . ?
W1 O13 2.081(13) . ?
W1 O32 2.348(13) . ?
W1 K2 3.784(4) . ?
W1 K3 3.931(6) 15_556 ?
W1 K1 4.0580(9) . ?
W2 O24 1.696(14) . ?
W2 O13 1.844(14) . ?
W2 O8 1.903(14) . ?
W2 O11 1.935(14) . ?
W2 O25 2.001(14) . ?
W2 O32 2.402(13) . ?
W2 K3 3.890(6) 15_556 ?
W3 O5 1.718(14) . ?
W3 O21 1.809(13) . ?
W3 O25 1.855(14) . ?
W3 O17 1.934(14) . ?
W3 O18 1.951(14) . ?
W3 O23 2.416(13) . ?
W3 K3 3.750(5) 15_556 ?
W4 O29 1.718(14) . ?
W4 O26 1.770(13) . ?
W4 O15 1.873(13) . ?
W4 O37 1.990(14) . ?
W4 O21 2.108(14) . ?
W4 O23 2.355(13) . ?
W4 K3 3.749(6) . ?
W4 K3 3.855(5) 15_556 ?
W5 O1 1.704(15) . ?
W5 O20 1.820(13) . ?
W5 O38 1.896(17) . ?
W5 O14 1.943(15) . ?
W5 O35 1.994(14) . ?
W5 O36 2.333(13) . ?
W6 O3 1.762(18) . ?
W6 O19 1.838(14) . ?
W6 O16 1.841(14) . ?
W6 O38 1.970(16) . ?
W6 O27 1.990(13) . ?
W6 O36 2.361(13) . ?
W7 O33 1.735(14) . ?
W7 O35 1.876(14) . ?
W7 O27 1.885(14) . ?
W7 O18 1.885(14) . ?
W7 O11 1.932(14) . ?
W7 O36 2.328(13) . ?
W8 O30 1.715(14) . ?
W8 O22 1.756(14) . ?
W8 O12 1.911(14) . ?
W8 O7 1.920(14) . ?
W8 O20 2.067(13) . ?
W8 O28 2.266(13) . ?
W9 O4 1.717(14) . ?
W9 O9 1.788(12) . ?
W9 O40 1.856(15) . ?
W9 O12 1.975(14) . ?
W9 O16 2.011(14) . ?
W9 O28 2.315(13) . ?
W9 K2 3.954(5) . ?
W10 O39 1.711(14) . ?
W10 O14 1.878(15) . ?
W10 O37 1.887(14) . ?
W10 O7 1.900(13) . ?
W10 O17 1.923(15) . ?
W10 O23 2.312(13) . ?
Si1 O28 1.605(13) . ?
Si1 O23 1.640(13) . ?
Si1 O36 1.648(13) . ?
Si1 O32 1.669(14) . ?
Dy1 O34 2.290(15) . ?
Dy1 O26 2.298(14) . ?
Dy1 O22 2.323(14) . ?
Dy1 O40 2.380(15) . ?
Dy1 O31 2.464(14) . ?
Dy1 O2 2.464(15) . ?
Dy1 O8 2.477(15) 3_565 ?
Dy1 O10 2.486(13) 3_565 ?
Dy1 Fe1 3.187(3) 3_565 ?
Dy1 K3 4.227(5) . ?
Dy1 K2 4.3170(18) . ?
Fe1 O19 1.925(13) . ?
Fe1 O9 1.955(12) . ?
Fe1 O40 1.983(15) 2_665 ?
Fe1 O10 2.056(12) . ?
Fe1 O8 2.071(15) . ?
Fe1 O32 2.079(14) . ?
Fe1 Dy1 3.187(3) 2_665 ?
Fe1 K2 3.573(4) . ?
O2 K3 3.023(16) . ?
O4 Na1 2.64(2) . ?
O6 K1 2.618(13) . ?
O8 Dy1 2.477(15) 2_665 ?
O9 K2 2.829(13) . ?
O10 Dy1 2.486(13) 2_665 ?
O10 K2 2.787(12) . ?
O13 K3 2.873(14) 15_556 ?
O15 K3 2.872(13) 15_556 ?
O21 K3 2.890(15) 15_556 ?
O24 Na3 2.87(3) . ?
O24 Na2 2.95(5) . ?
O25 K3 2.928(16) 15_556 ?
O26 K3 3.219(15) . ?
O27 Na3 2.97(3) 10_676 ?
O27 Na2 2.99(5) 10_676 ?
O29 K3 2.782(14) . ?
O29 Na2 2.86(5) 14_456 ?
O29 Na3 2.90(3) 14_456 ?
O31 K3 2.830(15) . ?
O34 K2 3.132(15) . ?
O40 Fe1 1.983(15) 3_565 ?
Na1 OW3A 2.46(8) 2_665 ?
Na1 OW3A 2.46(8) . ?
Na1 OW3A 2.46(8) 3_565 ?
Na1 O4 2.64(2) 2_665 ?
Na1 O4 2.64(2) 3_565 ?
Na2 OW2 2.36(7) 15_556 ?
Na2 O29 2.86(5) 15_556 ?
Na2 O27 2.99(5) 10_676 ?
Na3 O29 2.90(3) 15_556 ?
Na3 O27 2.97(3) 10_676 ?
Na3 K3 4.05(3) 2_665 ?
K1 O6 2.617(13) 14_456 ?
K1 O6 2.618(13) 2_665 ?
K1 O6 2.618(13) 13_566 ?
K1 O6 2.618(13) 3_565 ?
K1 O6 2.618(13) 15_556 ?
K1 W1 4.0580(9) 14_456 ?
K1 W1 4.0580(9) 2_665 ?
K1 W1 4.0580(9) 3_565 ?
K1 W1 4.0580(9) 13_566 ?
K1 W1 4.0581(9) 15_556 ?
K2 O10 2.787(12) 2_665 ?
K2 O10 2.787(12) 3_565 ?
K2 O9 2.829(13) 2_665 ?
K2 O9 2.829(13) 3_565 ?
K2 O34 3.132(15) 2_665 ?
K2 O34 3.132(15) 3_565 ?
K2 Fe1 3.573(4) 2_665 ?
K2 Fe1 3.573(4) 3_565 ?
K3 OW6 2.77(6) . ?
K3 O15 2.872(13) 14_456 ?
K3 O13 2.874(14) 14_456 ?
K3 O21 2.890(15) 14_456 ?
K3 O25 2.928(16) 14_456 ?
K3 OW5 3.30(7) . ?
K3 W3 3.750(5) 14_456 ?
C1 C2 1.445(10) . ?
C1 N2 1.56(5) . ?
C2 N1 1.45(4) . ?
OW2 Na2 2.36(7) 14_456 ?

loop_
_platon_squeeze_void_nr
_platon_squeeze_void_average_x
_platon_squeeze_void_average_y
_platon_squeeze_void_average_z
_platon_squeeze_void_volume
_platon_squeeze_void_count_electrons
1 0.500 0.000 0.000 16.8 1.0
2 0.000 0.000 0.500 1565.0 83.4
3 0.667 0.333 0.833 1571.7 81.8
4 0.833 0.167 0.667 17.4 0.7
5 0.333 0.167 0.667 17.5 0.8
6 0.167 0.333 0.333 17.5 1.1
7 0.333 0.667 0.167 1571.7 80.6
8 0.500 0.500 0.000 16.8 1.1
9 1.000 0.500 0.000 16.7 0.9
10 0.833 0.667 0.667 17.6 0.9
11 0.167 0.833 0.333 17.4 0.9
12 0.667 0.833 0.333 17.4 0.8
